data_7020552
loop_
_publ_author_name
'Leeland, James W.'
'Finn, Colin'
'Escuyer, B\'ereng\`ere'
'Kawaguchi, Hiroyuki'
'Nichol, Gary S.'
'Slawin, Alexandra M. Z.'
'Love, Jason B.'

_publ_section_title
;
 Synthesis and structures of transition metal pacman complexes of
 heteroditopic Schiff-base pyrrole macrocycles.
;
_journal_issue 45
_journal_name_full 'Dalton transactions (Cambridge, England : 2003)'
_journal_page_first 13815
_journal_page_last 13831
_journal_paper_doi 10.1039/c2dt31850d
_journal_volume 41
_journal_year 2012
_chemical_formula_moiety 'C40 H37 N5 O3'
_chemical_formula_sum 'C40 H37 N5 O3'
_chemical_formula_weight 635.75
_chemical_name_systematic
;
?
;
_space_group_IT_number 2
_symmetry_cell_setting triclinic
_symmetry_space_group_name_Hall '-P 1'
_symmetry_space_group_name_H-M 'P -1'
_atom_sites_solution_hydrogens geom
_atom_sites_solution_primary direct
_atom_sites_solution_secondary difmap
_audit_creation_method SHELXL-97
_cell_angle_alpha 68.452(6)
_cell_angle_beta 80.755(5)
_cell_angle_gamma 82.839(5)
_cell_formula_units_Z 4
_cell_length_a 13.1353(7)
_cell_length_b 14.7940(10)
_cell_length_c 18.6824(13)
_cell_measurement_reflns_used 8036
_cell_measurement_temperature 150(2)
_cell_measurement_theta_max 27.5
_cell_measurement_theta_min 3.0
_cell_volume 3324.3(4)
_computing_cell_refinement
;
CrysAlisPro, Agilent Technologies,
Version 1.171.34.46 (release 25-11-2010 CrysAlis171 .NET)
(compiled Nov 25 2010,17:55:46)
;
_computing_data_collection
;
CrysAlisPro, Agilent Technologies,
Version 1.171.34.46 (release 25-11-2010 CrysAlis171 .NET)
(compiled Nov 25 2010,17:55:46)
;
_computing_data_reduction
;
CrysAlisPro, Agilent Technologies,
Version 1.171.34.46 (release 25-11-2010 CrysAlis171 .NET)
(compiled Nov 25 2010,17:55:46)
;
_computing_molecular_graphics 'ORTEP (Farrugia, 1997)'
_computing_publication_material 'enCIFer (Allen et al., 2004)'
_computing_structure_refinement 'SHELXL-97 (Sheldrick, 1997)'
_computing_structure_solution 'SIR-92 (Giacovazzo, 1994)'
_diffrn_ambient_temperature 150(2)
_diffrn_detector_area_resol_mean 16.1042
_diffrn_measured_fraction_theta_full 0.984
_diffrn_measured_fraction_theta_max 0.984
_diffrn_measurement_device_type 'Xcalibur, Eos'
_diffrn_measurement_method '\w scans'
_diffrn_radiation_monochromator graphite
_diffrn_radiation_source 'fine-focus sealed tube'
_diffrn_radiation_type MoK\a
_diffrn_radiation_wavelength 0.71073
_diffrn_reflns_av_R_equivalents 0.0368
_diffrn_reflns_av_sigmaI/netI 0.0436
_diffrn_reflns_limit_h_max 17
_diffrn_reflns_limit_h_min -16
_diffrn_reflns_limit_k_max 19
_diffrn_reflns_limit_k_min -19
_diffrn_reflns_limit_l_max 24
_diffrn_reflns_limit_l_min -24
_diffrn_reflns_number 57357
_diffrn_reflns_theta_full 27.48
_diffrn_reflns_theta_max 27.48
_diffrn_reflns_theta_min 2.97
_diffrn_standards_decay_% 0
_diffrn_standards_number 0
_exptl_absorpt_coefficient_mu 0.082
_exptl_absorpt_correction_T_max 1.00000
_exptl_absorpt_correction_T_min 0.90166
_exptl_absorpt_correction_type multi-scan
_exptl_absorpt_process_details
;
CrysAlisPro, Agilent Technologies,
Version 1.171.34.46 (release 25-11-2010 CrysAlis171 .NET)
(compiled Nov 25 2010,17:55:46)
Empirical absorption correction using spherical harmonics,
implemented in SCALE3 ABSPACK scaling algorithm.
;
_exptl_crystal_colour 'pale yellow'
_exptl_crystal_density_diffrn 1.270
_exptl_crystal_density_method 'not measured'
_exptl_crystal_description block
_exptl_crystal_F_000 1344
_exptl_crystal_size_max 0.58
_exptl_crystal_size_mid 0.25
_exptl_crystal_size_min 0.18
_refine_diff_density_max 0.545
_refine_diff_density_min -0.248
_refine_diff_density_rms 0.044
_refine_ls_extinction_method none
_refine_ls_goodness_of_fit_ref 1.023
_refine_ls_hydrogen_treatment riding
_refine_ls_matrix_type full
_refine_ls_number_parameters 867
_refine_ls_number_reflns 14984
_refine_ls_number_restraints 0
_refine_ls_restrained_S_all 1.023
_refine_ls_R_factor_all 0.0821
_refine_ls_R_factor_gt 0.0524
_refine_ls_shift/su_max 0.001
_refine_ls_shift/su_mean 0.000
_refine_ls_structure_factor_coef Fsqd
_refine_ls_weighting_details 'calc w=1/[\s^2^(Fo^2^)+(0.0510P)^2^+1.4687P] where P=(Fo^2^+2Fc^2^)/3'
_refine_ls_weighting_scheme calc
_refine_ls_wR_factor_gt 0.1171
_refine_ls_wR_factor_ref 0.1322
_reflns_number_gt 10735
_reflns_number_total 14984
_reflns_threshold_expression >2\s(I)
_cod_data_source_file c2dt31850d.txt
_cod_data_source_block j11001_H2LNMe(H2O)
_cod_depositor_comments
;
The following automatic conversions were performed:

'_symmetry_cell_setting' value 'Triclinic' changed to 'triclinic'
according to /home/saulius/struct/CIF-dictionaries/cif_core.dic
dictionary named 'cif_core.dic' version 2.4.2 from 2011-04-26.

Automatic conversion script
Id: cif_fix_values 1891 2012-01-12 08:04:46Z andrius 
;
_cod_database_code 7020552

loop_
_symmetry_equiv_pos_as_xyz
'x, y, z'
'-x, -y, -z'

loop_
_atom_site_label
_atom_site_type_symbol
_atom_site_fract_x
_atom_site_fract_y
_atom_site_fract_z
_atom_site_U_iso_or_equiv
_atom_site_adp_type
_atom_site_occupancy
_atom_site_symmetry_multiplicity
_atom_site_calc_flag
_atom_site_refinement_flags
C101 C 0.91809(14) 0.02116(13) 0.88190(10) 0.0286(4) Uani 1 1 d .
H101 H 0.8656 -0.0184 0.9154 0.034 Uiso 1 1 calc R
C102 C 0.88959(13) 0.11976(13) 0.83540(10) 0.0259(4) Uani 1 1 d .
C103 C 0.79457(14) 0.17185(13) 0.83525(11) 0.0297(4) Uani 1 1 d .
H103 H 0.7320 0.1477 0.8659 0.036 Uiso 1 1 calc R
C104 C 0.80715(13) 0.26697(13) 0.78160(10) 0.0270(4) Uani 1 1 d .
H104 H 0.7549 0.3189 0.7698 0.032 Uiso 1 1 calc R
C105 C 0.90939(13) 0.27081(12) 0.74928(10) 0.0231(4) Uani 1 1 d .
C106 C 0.96274(13) 0.35033(12) 0.68137(10) 0.0239(4) Uani 1 1 d .
C107 C 0.95775(13) 0.33373(14) 0.60554(10) 0.0278(4) Uani 1 1 d .
C108 C 0.99853(14) 0.25482(15) 0.58408(11) 0.0342(4) Uani 1 1 d .
H108 H 1.0335 0.2001 0.6188 0.041 Uiso 1 1 calc R
C109 C 0.98683(17) 0.25799(18) 0.51023(13) 0.0466(6) Uani 1 1 d .
H109 H 1.0150 0.2053 0.4940 0.056 Uiso 1 1 calc R
C110 C 0.93409(18) 0.3378(2) 0.46021(13) 0.0515(6) Uani 1 1 d .
H110 H 0.9278 0.3392 0.4099 0.062 Uiso 1 1 calc R
C111 C 0.89081(17) 0.41489(18) 0.48250(12) 0.0454(6) Uani 1 1 d .
H111 H 0.8534 0.4681 0.4484 0.054 Uiso 1 1 calc R
C112 C 0.90278(14) 0.41350(14) 0.55543(11) 0.0326(4) Uani 1 1 d .
C113 C 0.86714(13) 0.48427(13) 0.59386(11) 0.0309(4) Uani 1 1 d .
C114 C 0.80786(15) 0.57316(15) 0.56920(13) 0.0427(5) Uani 1 1 d .
H114 H 0.7835 0.5965 0.5199 0.051 Uiso 1 1 calc R
C115 C 0.78540(16) 0.62629(15) 0.61771(15) 0.0485(6) Uani 1 1 d .
H115 H 0.7455 0.6868 0.6013 0.058 Uiso 1 1 calc R
C116 C 0.81993(16) 0.59312(15) 0.68975(14) 0.0457(6) Uani 1 1 d .
H116 H 0.8045 0.6313 0.7219 0.055 Uiso 1 1 calc R
C117 C 0.87755(15) 0.50337(13) 0.71539(12) 0.0354(4) Uani 1 1 d .
H117 H 0.9003 0.4796 0.7652 0.042 Uiso 1 1 calc R
C118 C 0.90078(13) 0.44991(13) 0.66681(11) 0.0277(4) Uani 1 1 d .
C119 C 1.07373(13) 0.35752(12) 0.69152(10) 0.0233(4) Uani 1 1 d .
C120 C 1.11278(14) 0.39198(15) 0.73996(12) 0.0338(4) Uani 1 1 d .
H120 H 1.0736 0.4137 0.7787 0.041 Uiso 1 1 calc R
C121 C 1.22085(14) 0.38935(14) 0.72185(11) 0.0329(4) Uani 1 1 d .
H121 H 1.2677 0.4091 0.7462 0.039 Uiso 1 1 calc R
C122 C 1.24693(13) 0.35312(12) 0.66261(11) 0.0262(4) Uani 1 1 d .
C123 C 1.34435(13) 0.33858(12) 0.61958(10) 0.0262(4) Uani 1 1 d .
H123 H 1.4049 0.3596 0.6287 0.031 Uiso 1 1 calc R
C124 C 1.44848(13) 0.29274(13) 0.52464(10) 0.0261(4) Uani 1 1 d .
C125 C 1.50311(15) 0.37534(14) 0.48414(11) 0.0338(4) Uani 1 1 d .
H125 H 1.4765 0.4359 0.4889 0.041 Uiso 1 1 calc R
C126 C 1.59523(16) 0.37130(16) 0.43713(12) 0.0400(5) Uani 1 1 d .
H126 H 1.6318 0.4282 0.4106 0.048 Uiso 1 1 calc R
C127 C 1.63347(16) 0.28372(16) 0.42912(12) 0.0414(5) Uani 1 1 d .
H127 H 1.6963 0.2803 0.3967 0.050 Uiso 1 1 calc R
C128 C 1.57993(15) 0.20060(15) 0.46855(11) 0.0366(5) Uani 1 1 d .
H128 H 1.6065 0.1406 0.4627 0.044 Uiso 1 1 calc R
C129 C 1.48836(14) 0.20436(13) 0.51619(10) 0.0291(4) Uani 1 1 d .
C130 C 1.42443(16) 0.08434(14) 0.63670(11) 0.0366(5) Uani 1 1 d .
H13A H 1.3747 0.1292 0.6555 0.044 Uiso 1 1 calc R
H13B H 1.4913 0.0814 0.6558 0.044 Uiso 1 1 calc R
C131 C 1.38449(15) -0.01571(14) 0.66696(12) 0.0340(4) Uani 1 1 d .
H13C H 1.4199 -0.0523 0.6339 0.041 Uiso 1 1 calc R
H13D H 1.4033 -0.0505 0.7200 0.041 Uiso 1 1 calc R
C132 C 1.23718(17) 0.03312(17) 0.59275(13) 0.0456(5) Uani 1 1 d .
H13E H 1.2529 0.1017 0.5734 0.068 Uiso 1 1 calc R
H13F H 1.1624 0.0291 0.5970 0.068 Uiso 1 1 calc R
H13G H 1.2729 0.0019 0.5567 0.068 Uiso 1 1 calc R
C133 C 1.24253(16) -0.11856(14) 0.70110(12) 0.0366(5) Uani 1 1 d .
H13H H 1.2935 -0.1576 0.6771 0.044 Uiso 1 1 calc R
H13I H 1.1745 -0.1196 0.6851 0.044 Uiso 1 1 calc R
C134 C 1.23557(15) -0.16748(13) 0.78819(12) 0.0331(4) Uani 1 1 d .
H13J H 1.2316 -0.2386 0.8032 0.040 Uiso 1 1 calc R
H13K H 1.2973 -0.1563 0.8071 0.040 Uiso 1 1 calc R
C135 C 1.10910(13) -0.16972(12) 0.89817(10) 0.0265(4) Uani 1 1 d .
C136 C 1.13883(14) -0.26395(13) 0.94437(12) 0.0319(4) Uani 1 1 d .
H136 H 1.1865 -0.3038 0.9229 0.038 Uiso 1 1 calc R
C137 C 1.09859(16) -0.29961(14) 1.02205(12) 0.0375(5) Uani 1 1 d .
H137 H 1.1195 -0.3638 1.0537 0.045 Uiso 1 1 calc R
C138 C 1.02875(17) -0.24309(15) 1.05384(12) 0.0389(5) Uani 1 1 d .
H138 H 1.0021 -0.2679 1.1072 0.047 Uiso 1 1 calc R
C139 C 0.99719(16) -0.14914(14) 1.00728(11) 0.0337(4) Uani 1 1 d .
H139 H 0.9488 -0.1102 1.0292 0.040 Uiso 1 1 calc R
C140 C 1.03580(14) -0.11193(12) 0.92924(10) 0.0270(4) Uani 1 1 d .
C201 C 0.41771(14) 0.10926(13) 0.82684(10) 0.0288(4) Uani 1 1 d .
H201 H 0.3650 0.1609 0.8197 0.035 Uiso 1 1 calc R
C202 C 0.39211(14) 0.01183(13) 0.87491(11) 0.0276(4) Uani 1 1 d .
C203 C 0.30145(14) -0.02284(13) 0.92062(11) 0.0312(4) Uani 1 1 d .
H203 H 0.2389 0.0151 0.9264 0.037 Uiso 1 1 calc R
C204 C 0.31845(14) -0.12454(13) 0.95712(11) 0.0281(4) Uani 1 1 d .
H204 H 0.2700 -0.1675 0.9925 0.034 Uiso 1 1 calc R
C205 C 0.41851(13) -0.14986(12) 0.93189(10) 0.0246(4) Uani 1 1 d .
C206 C 0.47815(13) -0.24793(12) 0.94336(10) 0.0249(4) Uani 1 1 d .
C207 C 0.48599(13) -0.27436(12) 0.87014(11) 0.0261(4) Uani 1 1 d .
C208 C 0.53398(14) -0.22645(13) 0.79600(11) 0.0306(4) Uani 1 1 d .
H208 H 0.5687 -0.1693 0.7849 0.037 Uiso 1 1 calc R
C209 C 0.53009(16) -0.26431(14) 0.73811(12) 0.0372(5) Uani 1 1 d .
H209 H 0.5626 -0.2325 0.6871 0.045 Uiso 1 1 calc R
C210 C 0.47937(17) -0.34770(15) 0.75420(12) 0.0407(5) Uani 1 1 d .
H210 H 0.4771 -0.3721 0.7140 0.049 Uiso 1 1 calc R
C211 C 0.43180(16) -0.39596(14) 0.82852(12) 0.0366(5) Uani 1 1 d .
H211 H 0.3973 -0.4532 0.8394 0.044 Uiso 1 1 calc R
C212 C 0.43553(13) -0.35922(12) 0.88665(11) 0.0275(4) Uani 1 1 d .
C213 C 0.39426(13) -0.39514(12) 0.96897(11) 0.0268(4) Uani 1 1 d .
C214 C 0.33910(14) -0.47646(13) 1.01298(12) 0.0332(4) Uani 1 1 d .
H214 H 0.3215 -0.5187 0.9896 0.040 Uiso 1 1 calc R
C215 C 0.31049(14) -0.49448(13) 1.09123(12) 0.0349(5) Uani 1 1 d .
H215 H 0.2726 -0.5494 1.1218 0.042 Uiso 1 1 calc R
C216 C 0.33650(14) -0.43305(13) 1.12568(12) 0.0334(4) Uani 1 1 d .
H216 H 0.3175 -0.4472 1.1797 0.040 Uiso 1 1 calc R
C217 C 0.39025(14) -0.35082(13) 1.08172(11) 0.0292(4) Uani 1 1 d .
H217 H 0.4071 -0.3084 1.1052 0.035 Uiso 1 1 calc R
C218 C 0.41848(13) -0.33225(12) 1.00344(11) 0.0255(4) Uani 1 1 d .
C219 C 0.58375(13) -0.24611(12) 0.96566(10) 0.0259(4) Uani 1 1 d .
C220 C 0.61231(15) -0.21656(16) 1.02089(12) 0.0371(5) Uani 1 1 d .
H220 H 0.5672 -0.1887 1.0537 0.045 Uiso 1 1 calc R
C221 C 0.71990(15) -0.23483(17) 1.02021(12) 0.0405(5) Uani 1 1 d .
H221 H 0.7605 -0.2230 1.0532 0.049 Uiso 1 1 calc R
C222 C 0.75589(14) -0.27306(14) 0.96296(11) 0.0314(4) Uani 1 1 d .
C223 C 0.85742(14) -0.29708(14) 0.93028(11) 0.0320(4) Uani 1 1 d .
H223 H 0.9159 -0.2999 0.9553 0.038 Uiso 1 1 calc R
C224 C 0.96950(14) -0.33872(15) 0.83539(12) 0.0340(4) Uani 1 1 d .
C225 C 1.02903(16) -0.42081(16) 0.87585(13) 0.0409(5) Uani 1 1 d .
H225 H 1.0038 -0.4594 0.9273 0.049 Uiso 1 1 calc R
C226 C 1.12496(17) -0.44753(16) 0.84229(14) 0.0452(5) Uani 1 1 d .
H226 H 1.1651 -0.5034 0.8708 0.054 Uiso 1 1 calc R
C227 C 1.16112(16) -0.39210(16) 0.76730(14) 0.0428(5) Uani 1 1 d .
H227 H 1.2262 -0.4099 0.7437 0.051 Uiso 1 1 calc R
C228 C 1.10256(15) -0.31059(15) 0.72654(13) 0.0378(5) Uani 1 1 d .
H228 H 1.1281 -0.2729 0.6749 0.045 Uiso 1 1 calc R
C229 C 1.00758(15) -0.28257(14) 0.75920(12) 0.0331(4) Uani 1 1 d .
C230 C 0.92203(18) -0.12263(16) 0.74332(13) 0.0443(5) Uani 1 1 d .
H23A H 0.9791 -0.1125 0.7677 0.053 Uiso 1 1 calc R
H23B H 0.8613 -0.1400 0.7834 0.053 Uiso 1 1 calc R
C231 C 0.89511(16) -0.02979(16) 0.67786(13) 0.0423(5) Uani 1 1 d .
H23C H 0.9069 0.0265 0.6913 0.051 Uiso 1 1 calc R
H23D H 0.9426 -0.0275 0.6305 0.051 Uiso 1 1 calc R
C232 C 0.76727(19) -0.09973(17) 0.63724(16) 0.0537(6) Uani 1 1 d .
H23E H 0.8134 -0.0986 0.5902 0.081 Uiso 1 1 calc R
H23F H 0.6952 -0.0915 0.6269 0.081 Uiso 1 1 calc R
H23G H 0.7790 -0.1622 0.6790 0.081 Uiso 1 1 calc R
C233 C 0.76686(17) 0.07451(15) 0.59924(12) 0.0422(5) Uani 1 1 d .
H23H H 0.7049 0.0695 0.5773 0.051 Uiso 1 1 calc R
H23I H 0.8256 0.0851 0.5573 0.051 Uiso 1 1 calc R
C234 C 0.74885(16) 0.16352(15) 0.62222(13) 0.0409(5) Uani 1 1 d .
H23J H 0.8047 0.1651 0.6515 0.049 Uiso 1 1 calc R
H23K H 0.7490 0.2233 0.5753 0.049 Uiso 1 1 calc R
C235 C 0.61133(14) 0.24115(13) 0.68608(11) 0.0280(4) Uani 1 1 d .
C236 C 0.64181(15) 0.33491(14) 0.64361(12) 0.0339(4) Uani 1 1 d .
H236 H 0.6931 0.3457 0.5998 0.041 Uiso 1 1 calc R
C237 C 0.59695(15) 0.41292(13) 0.66550(12) 0.0372(5) Uani 1 1 d .
H237 H 0.6182 0.4767 0.6367 0.045 Uiso 1 1 calc R
C238 C 0.52243(16) 0.39815(14) 0.72829(12) 0.0366(5) Uani 1 1 d .
H238 H 0.4926 0.4515 0.7432 0.044 Uiso 1 1 calc R
C239 C 0.49052(15) 0.30512(13) 0.77014(11) 0.0317(4) Uani 1 1 d .
H239 H 0.4386 0.2954 0.8134 0.038 Uiso 1 1 calc R
C240 C 0.53365(14) 0.22586(12) 0.74948(10) 0.0273(4) Uani 1 1 d .
N101 N 1.01182(12) -0.01535(10) 0.87979(9) 0.0281(3) Uani 1 1 d .
N102 N 0.95889(11) 0.18168(10) 0.78215(8) 0.0244(3) Uani 1 1 d .
H102 H 1.0249 0.1660 0.7711 0.029 Uiso 1 1 calc R
N103 N 1.15609(11) 0.33397(10) 0.64548(8) 0.0244(3) Uani 1 1 d .
H10A H 1.1516 0.3098 0.6096 0.029 Uiso 1 1 calc R
N104 N 1.35124(11) 0.29774(11) 0.56904(9) 0.0284(3) Uani 1 1 d .
N105 N 1.27228(12) -0.01679(11) 0.66948(9) 0.0321(4) Uani 1 1 d .
N201 N 0.50992(12) 0.12829(11) 0.79333(9) 0.0298(3) Uani 1 1 d .
N202 N 0.46279(11) -0.06706(10) 0.88284(9) 0.0274(3) Uani 1 1 d .
H202 H 0.5268 -0.0645 0.8598 0.033 Uiso 1 1 calc R
N203 N 0.67129(11) -0.27890(10) 0.93063(9) 0.0271(3) Uani 1 1 d .
H20A H 0.6736 -0.3008 0.8925 0.033 Uiso 1 1 calc R
N204 N 0.86873(12) -0.31477(12) 0.86698(10) 0.0356(4) Uani 1 1 d .
N205 N 0.78867(13) -0.01967(12) 0.66072(10) 0.0363(4) Uani 1 1 d .
O101 O 1.43792(11) 0.11986(10) 0.55261(8) 0.0372(3) Uani 1 1 d .
O102 O 1.14406(9) -0.12589(9) 0.82087(7) 0.0315(3) Uani 1 1 d .
O201 O 0.95312(11) -0.20144(10) 0.71369(8) 0.0422(4) Uani 1 1 d .
O202 O 0.65131(10) 0.15943(9) 0.66928(8) 0.0340(3) Uani 1 1 d .
O301 O 1.16094(11) 0.09670(10) 0.75772(9) 0.0476(4) Uani 1 1 d .
O302 O 0.66698(11) -0.03241(10) 0.80524(9) 0.0477(4) Uani 1 1 d .

loop_
_atom_site_aniso_label
_atom_site_aniso_U_11
_atom_site_aniso_U_22
_atom_site_aniso_U_33
_atom_site_aniso_U_23
_atom_site_aniso_U_13
_atom_site_aniso_U_12
C101 0.0314(10) 0.0248(9) 0.0270(10) -0.0071(7) 0.0016(8) -0.0054(8)
C102 0.0254(9) 0.0244(9) 0.0254(9) -0.0073(7) 0.0005(7) -0.0017(7)
C103 0.0251(9) 0.0304(10) 0.0294(10) -0.0072(8) 0.0025(8) -0.0041(8)
C104 0.0226(9) 0.0265(9) 0.0283(10) -0.0077(7) -0.0011(7) 0.0023(7)
C105 0.0236(9) 0.0216(8) 0.0221(9) -0.0060(7) -0.0027(7) 0.0003(7)
C106 0.0215(9) 0.0229(8) 0.0240(9) -0.0054(7) -0.0014(7) -0.0008(7)
C107 0.0219(9) 0.0352(10) 0.0246(9) -0.0085(8) 0.0027(7) -0.0101(8)
C108 0.0291(10) 0.0432(11) 0.0331(11) -0.0169(9) 0.0046(8) -0.0133(9)
C109 0.0447(13) 0.0629(15) 0.0433(13) -0.0311(12) 0.0107(10) -0.0265(11)
C110 0.0538(14) 0.0777(18) 0.0283(11) -0.0164(12) -0.0018(10) -0.0354(13)
C111 0.0437(13) 0.0585(14) 0.0290(11) -0.0022(10) -0.0076(9) -0.0235(11)
C112 0.0225(9) 0.0416(11) 0.0259(10) 0.0003(8) -0.0003(7) -0.0157(8)
C113 0.0205(9) 0.0311(10) 0.0304(10) 0.0023(8) -0.0006(7) -0.0079(8)
C114 0.0264(10) 0.0376(11) 0.0430(12) 0.0117(10) -0.0057(9) -0.0051(9)
C115 0.0314(11) 0.0278(11) 0.0629(16) 0.0045(10) 0.0050(10) 0.0050(9)
C116 0.0399(12) 0.0277(10) 0.0554(15) -0.0058(10) 0.0089(10) 0.0015(9)
C117 0.0324(11) 0.0263(10) 0.0393(11) -0.0065(8) 0.0030(9) 0.0021(8)
C118 0.0202(9) 0.0228(9) 0.0311(10) -0.0007(7) 0.0011(7) -0.0020(7)
C119 0.0242(9) 0.0186(8) 0.0234(9) -0.0048(7) -0.0003(7) -0.0003(7)
C120 0.0293(10) 0.0418(11) 0.0356(11) -0.0225(9) 0.0015(8) -0.0019(8)
C121 0.0273(10) 0.0391(11) 0.0389(11) -0.0207(9) -0.0051(8) -0.0039(8)
C122 0.0237(9) 0.0222(8) 0.0318(10) -0.0088(7) -0.0047(7) 0.0009(7)
C123 0.0221(9) 0.0244(9) 0.0305(10) -0.0080(8) -0.0055(7) 0.0013(7)
C124 0.0216(9) 0.0320(10) 0.0253(9) -0.0104(8) -0.0058(7) 0.0008(7)
C125 0.0363(11) 0.0306(10) 0.0338(11) -0.0102(8) -0.0062(9) -0.0018(8)
C126 0.0379(11) 0.0430(12) 0.0333(11) -0.0061(9) 0.0005(9) -0.0116(9)
C127 0.0319(11) 0.0546(13) 0.0309(11) -0.0117(10) 0.0069(9) -0.0032(10)
C128 0.0379(11) 0.0385(11) 0.0306(11) -0.0141(9) 0.0018(9) 0.0052(9)
C129 0.0305(10) 0.0304(10) 0.0265(10) -0.0102(8) -0.0031(8) -0.0021(8)
C130 0.0414(12) 0.0345(11) 0.0328(11) -0.0100(9) -0.0024(9) -0.0078(9)
C131 0.0319(10) 0.0288(10) 0.0397(11) -0.0108(9) -0.0040(8) -0.0002(8)
C132 0.0396(12) 0.0486(13) 0.0427(13) -0.0077(10) -0.0102(10) -0.0011(10)
C133 0.0394(11) 0.0326(10) 0.0408(12) -0.0175(9) 0.0006(9) -0.0069(9)
C134 0.0310(10) 0.0246(9) 0.0427(12) -0.0131(8) -0.0017(8) 0.0010(8)
C135 0.0242(9) 0.0236(9) 0.0306(10) -0.0054(7) -0.0078(7) -0.0051(7)
C136 0.0268(10) 0.0225(9) 0.0436(12) -0.0053(8) -0.0107(8) -0.0028(7)
C137 0.0385(11) 0.0254(10) 0.0427(12) 0.0008(9) -0.0185(9) -0.0040(8)
C138 0.0508(13) 0.0347(11) 0.0281(10) -0.0025(8) -0.0125(9) -0.0091(10)
C139 0.0404(11) 0.0294(10) 0.0308(10) -0.0085(8) -0.0065(9) -0.0044(8)
C140 0.0287(9) 0.0223(9) 0.0290(10) -0.0054(7) -0.0070(8) -0.0059(7)
C201 0.0330(10) 0.0245(9) 0.0292(10) -0.0107(8) -0.0031(8) 0.0001(8)
C202 0.0297(10) 0.0225(9) 0.0296(10) -0.0092(7) -0.0009(8) -0.0022(7)
C203 0.0271(10) 0.0279(9) 0.0381(11) -0.0131(8) 0.0001(8) -0.0017(8)
C204 0.0256(9) 0.0277(9) 0.0306(10) -0.0096(8) 0.0004(8) -0.0083(7)
C205 0.0265(9) 0.0217(8) 0.0256(9) -0.0074(7) -0.0018(7) -0.0063(7)
C206 0.0241(9) 0.0230(8) 0.0275(9) -0.0086(7) -0.0011(7) -0.0050(7)
C207 0.0242(9) 0.0231(9) 0.0319(10) -0.0110(7) -0.0066(7) 0.0029(7)
C208 0.0346(10) 0.0248(9) 0.0310(10) -0.0082(8) -0.0055(8) -0.0006(8)
C209 0.0486(12) 0.0332(10) 0.0283(10) -0.0103(8) -0.0056(9) 0.0018(9)
C210 0.0556(13) 0.0347(11) 0.0378(12) -0.0187(9) -0.0150(10) 0.0051(10)
C211 0.0412(12) 0.0287(10) 0.0455(12) -0.0175(9) -0.0127(9) 0.0001(9)
C212 0.0244(9) 0.0226(9) 0.0370(11) -0.0109(8) -0.0103(8) 0.0026(7)
C213 0.0210(9) 0.0210(8) 0.0370(10) -0.0087(8) -0.0058(7) 0.0017(7)
C214 0.0300(10) 0.0222(9) 0.0480(12) -0.0120(8) -0.0075(9) -0.0025(8)
C215 0.0277(10) 0.0220(9) 0.0475(12) -0.0053(8) 0.0027(9) -0.0060(8)
C216 0.0313(10) 0.0273(9) 0.0341(11) -0.0056(8) 0.0028(8) -0.0007(8)
C217 0.0269(9) 0.0255(9) 0.0334(10) -0.0092(8) -0.0009(8) -0.0031(7)
C218 0.0194(8) 0.0205(8) 0.0339(10) -0.0065(7) -0.0043(7) -0.0008(7)
C219 0.0255(9) 0.0229(9) 0.0266(9) -0.0055(7) -0.0004(7) -0.0053(7)
C220 0.0314(11) 0.0511(13) 0.0354(11) -0.0233(10) 0.0009(8) -0.0085(9)
C221 0.0320(11) 0.0611(14) 0.0359(11) -0.0237(10) -0.0032(9) -0.0120(10)
C222 0.0270(10) 0.0332(10) 0.0335(10) -0.0093(8) -0.0045(8) -0.0079(8)
C223 0.0265(10) 0.0347(10) 0.0348(11) -0.0103(8) -0.0054(8) -0.0064(8)
C224 0.0260(10) 0.0407(11) 0.0423(12) -0.0219(9) -0.0064(8) -0.0031(8)
C225 0.0420(12) 0.0403(12) 0.0436(12) -0.0179(10) -0.0079(10) -0.0019(10)
C226 0.0412(12) 0.0388(12) 0.0630(16) -0.0271(11) -0.0119(11) 0.0059(10)
C227 0.0327(11) 0.0419(12) 0.0627(15) -0.0328(11) 0.0023(10) -0.0014(9)
C228 0.0357(11) 0.0395(11) 0.0459(12) -0.0254(10) 0.0022(9) -0.0079(9)
C229 0.0304(10) 0.0356(10) 0.0391(11) -0.0189(9) -0.0070(8) -0.0028(8)
C230 0.0429(12) 0.0449(12) 0.0520(14) -0.0244(11) -0.0139(10) 0.0047(10)
C231 0.0359(11) 0.0420(12) 0.0494(13) -0.0160(10) -0.0021(10) -0.0081(9)
C232 0.0548(15) 0.0467(13) 0.0680(17) -0.0252(12) -0.0212(13) -0.0018(11)
C233 0.0462(13) 0.0408(12) 0.0320(11) -0.0078(9) 0.0000(9) 0.0024(10)
C234 0.0348(11) 0.0333(11) 0.0434(12) -0.0049(9) 0.0075(9) -0.0049(9)
C235 0.0256(9) 0.0247(9) 0.0335(10) -0.0073(8) -0.0104(8) -0.0017(7)
C236 0.0290(10) 0.0320(10) 0.0354(11) -0.0015(8) -0.0093(8) -0.0084(8)
C237 0.0379(11) 0.0207(9) 0.0484(13) 0.0008(8) -0.0181(10) -0.0090(8)
C238 0.0427(12) 0.0229(9) 0.0472(12) -0.0122(9) -0.0157(10) -0.0016(8)
C239 0.0366(11) 0.0279(9) 0.0307(10) -0.0089(8) -0.0072(8) -0.0028(8)
C240 0.0295(10) 0.0219(9) 0.0283(10) -0.0030(7) -0.0099(8) -0.0037(7)
N101 0.0316(9) 0.0210(7) 0.0280(8) -0.0054(6) -0.0022(6) -0.0009(6)
N102 0.0204(7) 0.0222(7) 0.0253(8) -0.0046(6) 0.0003(6) 0.0019(6)
N103 0.0230(7) 0.0236(7) 0.0266(8) -0.0100(6) -0.0022(6) 0.0004(6)
N104 0.0217(8) 0.0296(8) 0.0343(9) -0.0130(7) -0.0039(6) 0.0016(6)
N105 0.0308(9) 0.0287(8) 0.0352(9) -0.0101(7) -0.0027(7) -0.0015(7)
N201 0.0348(9) 0.0222(7) 0.0293(8) -0.0062(6) -0.0005(7) -0.0046(6)
N202 0.0258(8) 0.0227(7) 0.0306(8) -0.0075(6) 0.0024(6) -0.0042(6)
N203 0.0258(8) 0.0269(8) 0.0304(8) -0.0121(7) -0.0024(6) -0.0037(6)
N204 0.0265(8) 0.0429(10) 0.0396(10) -0.0172(8) -0.0024(7) -0.0050(7)
N205 0.0353(9) 0.0332(9) 0.0371(10) -0.0091(7) -0.0037(7) -0.0020(7)
O101 0.0471(8) 0.0334(7) 0.0331(8) -0.0155(6) 0.0038(6) -0.0100(6)
O102 0.0284(7) 0.0264(7) 0.0324(7) -0.0046(5) -0.0013(5) 0.0034(5)
O201 0.0457(9) 0.0431(8) 0.0419(9) -0.0210(7) -0.0101(7) 0.0063(7)
O202 0.0289(7) 0.0284(7) 0.0417(8) -0.0103(6) 0.0026(6) -0.0067(5)
O301 0.0383(8) 0.0286(7) 0.0599(10) -0.0051(7) 0.0079(7) 0.0051(6)
O302 0.0399(8) 0.0325(8) 0.0550(10) -0.0030(7) 0.0099(7) -0.0042(6)

loop_
_atom_type_symbol
_atom_type_description
_atom_type_scat_dispersion_real
_atom_type_scat_dispersion_imag
_atom_type_scat_source
C C 0.0033 0.0016 'International Tables Vol C Tables 4.2.6.8 and 6.1.1.4'
H H 0.0000 0.0000 'International Tables Vol C Tables 4.2.6.8 and 6.1.1.4'
N N 0.0061 0.0033 'International Tables Vol C Tables 4.2.6.8 and 6.1.1.4'
O O 0.0106 0.0060 'International Tables Vol C Tables 4.2.6.8 and 6.1.1.4'

loop_
_geom_angle_atom_site_label_1
_geom_angle_atom_site_label_2
_geom_angle_atom_site_label_3
_geom_angle
N101 C101 C102 122.31(17)
N101 C101 H101 118.8
C102 C101 H101 118.8
N102 C102 C103 107.25(15)
N102 C102 C101 123.39(16)
C103 C102 C101 129.34(17)
C102 C103 C104 107.77(16)
C102 C103 H103 126.1
C104 C103 H103 126.1
C105 C104 C103 107.33(15)
C105 C104 H104 126.3
C103 C104 H104 126.3
N102 C105 C104 108.15(15)
N102 C105 C106 121.37(14)
C104 C105 C106 129.97(15)
C105 C106 C119 112.53(14)
C105 C106 C107 109.72(14)
C119 C106 C107 111.11(14)
C105 C106 C118 111.21(14)
C119 C106 C118 110.46(14)
C107 C106 C118 101.27(14)
C108 C107 C112 121.14(18)
C108 C107 C106 128.84(17)
C112 C107 C106 110.02(16)
C107 C108 C109 118.2(2)
C107 C108 H108 120.9
C109 C108 H108 120.9
C110 C109 C108 120.5(2)
C110 C109 H109 119.8
C108 C109 H109 119.8
C111 C110 C109 121.2(2)
C111 C110 H110 119.4
C109 C110 H110 119.4
C110 C111 C112 119.1(2)
C110 C111 H111 120.5
C112 C111 H111 120.5
C111 C112 C107 119.8(2)
C111 C112 C113 131.07(19)
C107 C112 C113 109.11(16)
C118 C113 C114 120.06(19)
C118 C113 C112 109.00(16)
C114 C113 C112 130.94(19)
C115 C114 C113 118.9(2)
C115 C114 H114 120.6
C113 C114 H114 120.6
C114 C115 C116 121.23(19)
C114 C115 H115 119.4
C116 C115 H115 119.4
C115 C116 C117 120.2(2)
C115 C116 H116 119.9
C117 C116 H116 119.9
C118 C117 C116 118.9(2)
C118 C117 H117 120.6
C116 C117 H117 120.6
C117 C118 C113 120.76(17)
C117 C118 C106 128.66(17)
C113 C118 C106 110.58(16)
N103 C119 C120 106.88(15)
N103 C119 C106 122.08(15)
C120 C119 C106 130.90(16)
C119 C120 C121 107.84(16)
C119 C120 H120 126.1
C121 C120 H120 126.1
C122 C121 C120 107.94(16)
C122 C121 H121 126.0
C120 C121 H121 126.0
N103 C122 C121 106.54(15)
N103 C122 C123 121.40(16)
C121 C122 C123 132.00(17)
N104 C123 C122 121.23(16)
N104 C123 H123 119.4
C122 C123 H123 119.4
C125 C124 C129 118.38(17)
C125 C124 N104 121.73(16)
C129 C124 N104 119.74(16)
C126 C125 C124 121.62(18)
C126 C125 H125 119.2
C124 C125 H125 119.2
C127 C126 C125 119.38(19)
C127 C126 H126 120.3
C125 C126 H126 120.3
C126 C127 C128 119.97(19)
C126 C127 H127 120.0
C128 C127 H127 120.0
C129 C128 C127 120.69(19)
C129 C128 H128 119.7
C127 C128 H128 119.7
O101 C129 C128 117.95(17)
O101 C129 C124 122.08(16)
C128 C129 C124 119.96(17)
O101 C130 C131 109.09(16)
O101 C130 H13A 109.9
C131 C130 H13A 109.9
O101 C130 H13B 109.9
C131 C130 H13B 109.9
H13A C130 H13B 108.3
N105 C131 C130 114.84(16)
N105 C131 H13C 108.6
C130 C131 H13C 108.6
N105 C131 H13D 108.6
C130 C131 H13D 108.6
H13C C131 H13D 107.5
N105 C132 H13E 109.5
N105 C132 H13F 109.5
H13E C132 H13F 109.5
N105 C132 H13G 109.5
H13E C132 H13G 109.5
H13F C132 H13G 109.5
N105 C133 C134 115.77(16)
N105 C133 H13H 108.3
C134 C133 H13H 108.3
N105 C133 H13I 108.3
C134 C133 H13I 108.3
H13H C133 H13I 107.4
O102 C134 C133 107.25(15)
O102 C134 H13J 110.3
C133 C134 H13J 110.3
O102 C134 H13K 110.3
C133 C134 H13K 110.3
H13J C134 H13K 108.5
O102 C135 C136 125.23(17)
O102 C135 C140 114.59(15)
C136 C135 C140 120.17(17)
C137 C136 C135 119.72(19)
C137 C136 H136 120.1
C135 C136 H136 120.1
C138 C137 C136 120.80(18)
C138 C137 H137 119.6
C136 C137 H137 119.6
C137 C138 C139 119.64(19)
C137 C138 H138 120.2
C139 C138 H138 120.2
C140 C139 C138 120.70(19)
C140 C139 H139 119.6
C138 C139 H139 119.6
C139 C140 C135 118.92(16)
C139 C140 N101 123.63(17)
C135 C140 N101 117.25(16)
N201 C201 C202 121.73(17)
N201 C201 H201 119.1
C202 C201 H201 119.1
N202 C202 C203 107.15(15)
N202 C202 C201 121.96(16)
C203 C202 C201 130.88(17)
C202 C203 C204 107.81(16)
C202 C203 H203 126.1
C204 C203 H203 126.1
C205 C204 C203 107.13(16)
C205 C204 H204 126.4
C203 C204 H204 126.4
N202 C205 C204 108.22(15)
N202 C205 C206 119.31(15)
C204 C205 C206 132.20(15)
C219 C206 C205 109.49(14)
C219 C206 C218 111.48(14)
C205 C206 C218 111.99(14)
C219 C206 C207 112.02(14)
C205 C206 C207 110.72(14)
C218 C206 C207 100.96(13)
C208 C207 C212 120.69(17)
C208 C207 C206 128.88(16)
C212 C207 C206 110.43(15)
C207 C208 C209 118.46(17)
C207 C208 H208 120.8
C209 C208 H208 120.8
C210 C209 C208 120.89(19)
C210 C209 H209 119.6
C208 C209 H209 119.6
C209 C210 C211 120.65(18)
C209 C210 H210 119.7
C211 C210 H210 119.7
C210 C211 C212 118.98(18)
C210 C211 H211 120.5
C212 C211 H211 120.5
C211 C212 C207 120.32(18)
C211 C212 C213 130.67(17)
C207 C212 C213 109.01(15)
C214 C213 C218 120.38(18)
C214 C213 C212 130.79(17)
C218 C213 C212 108.83(15)
C215 C214 C213 118.79(18)
C215 C214 H214 120.6
C213 C214 H214 120.6
C214 C215 C216 120.73(17)
C214 C215 H215 119.6
C216 C215 H215 119.6
C215 C216 C217 120.72(19)
C215 C216 H216 119.6
C217 C216 H216 119.6
C218 C217 C216 118.74(17)
C218 C217 H217 120.6
C216 C217 H217 120.6
C217 C218 C213 120.63(16)
C217 C218 C206 128.62(16)
C213 C218 C206 110.75(16)
N203 C219 C220 107.27(16)
N203 C219 C206 121.66(15)
C220 C219 C206 131.06(17)
C219 C220 C221 107.85(17)
C219 C220 H220 126.1
C221 C220 H220 126.1
C222 C221 C220 107.55(17)
C222 C221 H221 126.2
C220 C221 H221 126.2
N203 C222 C221 106.80(16)
N203 C222 C223 119.51(17)
C221 C222 C223 133.44(18)
N204 C223 C222 119.53(17)
N204 C223 H223 120.2
C222 C223 H223 120.2
C225 C224 C229 118.78(18)
C225 C224 N204 121.66(19)
C229 C224 N204 119.39(18)
C224 C225 C226 121.3(2)
C224 C225 H225 119.4
C226 C225 H225 119.4
C227 C226 C225 119.3(2)
C227 C226 H226 120.3
C225 C226 H226 120.3
C226 C227 C228 119.87(19)
C226 C227 H227 120.1
C228 C227 H227 120.1
C227 C228 C229 121.5(2)
C227 C228 H228 119.2
C229 C228 H228 119.2
O201 C229 C228 117.68(18)
O201 C229 C224 123.08(17)
C228 C229 C224 119.20(19)
O201 C230 C231 109.97(18)
O201 C230 H23A 109.7
C231 C230 H23A 109.7
O201 C230 H23B 109.7
C231 C230 H23B 109.7
H23A C230 H23B 108.2
N205 C231 C230 114.29(17)
N205 C231 H23C 108.7
C230 C231 H23C 108.7
N205 C231 H23D 108.7
C230 C231 H23D 108.7
H23C C231 H23D 107.6
N205 C232 H23E 109.5
N205 C232 H23F 109.5
H23E C232 H23F 109.5
N205 C232 H23G 109.5
H23E C232 H23G 109.5
H23F C232 H23G 109.5
N205 C233 C234 116.97(18)
N205 C233 H23H 108.1
C234 C233 H23H 108.1
N205 C233 H23I 108.1
C234 C233 H23I 108.1
H23H C233 H23I 107.3
O202 C234 C233 108.57(16)
O202 C234 H23J 110.0
C233 C234 H23J 110.0
O202 C234 H23K 110.0
C233 C234 H23K 110.0
H23J C234 H23K 108.4
O202 C235 C236 124.25(17)
O202 C235 C240 115.85(15)
C236 C235 C240 119.89(17)
C235 C236 C237 119.92(19)
C235 C236 H236 120.0
C237 C236 H236 120.0
C238 C237 C236 120.44(17)
C238 C237 H237 119.8
C236 C237 H237 119.8
C237 C238 C239 119.93(19)
C237 C238 H238 120.0
C239 C238 H238 120.0
C238 C239 C240 120.91(19)
C238 C239 H239 119.5
C240 C239 H239 119.5
C239 C240 C235 118.87(16)
C239 C240 N201 123.43(17)
C235 C240 N201 117.46(16)
C101 N101 C140 119.74(15)
C105 N102 C102 109.50(14)
C105 N102 H102 125.2
C102 N102 H102 125.2
C119 N103 C122 110.79(15)
C119 N103 H10A 124.6
C122 N103 H10A 124.6
C123 N104 C124 117.94(15)
C131 N105 C132 112.39(16)
C131 N105 C133 109.71(15)
C132 N105 C133 109.58(16)
C201 N201 C240 120.25(16)
C205 N202 C202 109.67(14)
C205 N202 H202 125.2
C202 N202 H202 125.2
C219 N203 C222 110.50(15)
C219 N203 H20A 124.7
C222 N203 H20A 124.7
C223 N204 C224 118.97(16)
C231 N205 C233 111.07(16)
C231 N205 C232 111.35(17)
C233 N205 C232 109.46(17)
C129 O101 C130 115.96(14)
C135 O102 C134 118.96(14)
C229 O201 C230 117.52(15)
C235 O202 C234 118.23(14)

loop_
_geom_bond_atom_site_label_1
_geom_bond_atom_site_label_2
_geom_bond_distance
C101 N101 1.282(2)
C101 C102 1.435(2)
C101 H101 0.9500
C102 N102 1.380(2)
C102 C103 1.383(2)
C103 C104 1.407(2)
C103 H103 0.9500
C104 C105 1.380(2)
C104 H104 0.9500
C105 N102 1.363(2)
C105 C106 1.519(2)
C106 C119 1.521(2)
C106 C107 1.537(2)
C106 C118 1.544(2)
C107 C108 1.389(3)
C107 C112 1.408(3)
C108 C109 1.396(3)
C108 H108 0.9500
C109 C110 1.393(3)
C109 H109 0.9500
C110 C111 1.381(3)
C110 H110 0.9500
C111 C112 1.389(3)
C111 H111 0.9500
C112 C113 1.467(3)
C113 C118 1.393(3)
C113 C114 1.401(3)
C114 C115 1.381(3)
C114 H114 0.9500
C115 C116 1.383(3)
C115 H115 0.9500
C116 C117 1.401(3)
C116 H116 0.9500
C117 C118 1.386(3)
C117 H117 0.9500
C119 N103 1.363(2)
C119 C120 1.377(2)
C120 C121 1.405(3)
C120 H120 0.9500
C121 C122 1.378(3)
C121 H121 0.9500
C122 N103 1.371(2)
C122 C123 1.435(2)
C123 N104 1.282(2)
C123 H123 0.9500
C124 C125 1.395(3)
C124 C129 1.401(2)
C124 N104 1.416(2)
C125 C126 1.385(3)
C125 H125 0.9500
C126 C127 1.382(3)
C126 H126 0.9500
C127 C128 1.390(3)
C127 H127 0.9500
C128 C129 1.385(3)
C128 H128 0.9500
C129 O101 1.379(2)
C130 O101 1.450(2)
C130 C131 1.506(3)
C130 H13A 0.9900
C130 H13B 0.9900
C131 N105 1.469(2)
C131 H13C 0.9900
C131 H13D 0.9900
C132 N105 1.470(3)
C132 H13E 0.9800
C132 H13F 0.9800
C132 H13G 0.9800
C133 N105 1.479(2)
C133 C134 1.511(3)
C133 H13H 0.9900
C133 H13I 0.9900
C134 O102 1.433(2)
C134 H13J 0.9900
C134 H13K 0.9900
C135 O102 1.375(2)
C135 C136 1.389(2)
C135 C140 1.405(3)
C136 C137 1.387(3)
C136 H136 0.9500
C137 C138 1.375(3)
C137 H137 0.9500
C138 C139 1.394(3)
C138 H138 0.9500
C139 C140 1.389(3)
C139 H139 0.9500
C140 N101 1.416(2)
C201 N201 1.284(2)
C201 C202 1.439(2)
C201 H201 0.9500
C202 N202 1.376(2)
C202 C203 1.384(3)
C203 C204 1.411(3)
C203 H203 0.9500
C204 C205 1.378(2)
C204 H204 0.9500
C205 N202 1.364(2)
C205 C206 1.519(2)
C206 C219 1.517(2)
C206 C218 1.537(2)
C206 C207 1.540(2)
C207 C208 1.389(3)
C207 C212 1.403(2)
C208 C209 1.399(3)
C208 H208 0.9500
C209 C210 1.387(3)
C209 H209 0.9500
C210 C211 1.390(3)
C210 H210 0.9500
C211 C212 1.391(3)
C211 H211 0.9500
C212 C213 1.465(3)
C213 C214 1.396(3)
C213 C218 1.401(2)
C214 C215 1.383(3)
C214 H214 0.9500
C215 C216 1.391(3)
C215 H215 0.9500
C216 C217 1.395(3)
C216 H216 0.9500
C217 C218 1.381(3)
C217 H217 0.9500
C219 N203 1.356(2)
C219 C220 1.376(3)
C220 C221 1.404(3)
C220 H220 0.9500
C221 C222 1.379(3)
C221 H221 0.9500
C222 N203 1.373(2)
C222 C223 1.434(3)
C223 N204 1.285(2)
C223 H223 0.9500
C224 C225 1.392(3)
C224 C229 1.404(3)
C224 N204 1.418(2)
C225 C226 1.393(3)
C225 H225 0.9500
C226 C227 1.378(3)
C226 H226 0.9500
C227 C228 1.381(3)
C227 H227 0.9500
C228 C229 1.383(3)
C228 H228 0.9500
C229 O201 1.381(2)
C230 O201 1.454(2)
C230 C231 1.514(3)
C230 H23A 0.9900
C230 H23B 0.9900
C231 N205 1.461(3)
C231 H23C 0.9900
C231 H23D 0.9900
C232 N205 1.476(3)
C232 H23E 0.9800
C232 H23F 0.9800
C232 H23G 0.9800
C233 N205 1.474(3)
C233 C234 1.510(3)
C233 H23H 0.9900
C233 H23I 0.9900
C234 O202 1.427(2)
C234 H23J 0.9900
C234 H23K 0.9900
C235 O202 1.380(2)
C235 C236 1.393(3)
C235 C240 1.403(3)
C236 C237 1.395(3)
C236 H236 0.9500
C237 C238 1.370(3)
C237 H237 0.9500
C238 C239 1.389(3)
C238 H238 0.9500
C239 C240 1.393(3)
C239 H239 0.9500
C240 N201 1.419(2)
N102 H102 0.8800
N103 H10A 0.8800
N202 H202 0.8800
N203 H20A 0.8800

loop_
_geom_torsion_atom_site_label_1
_geom_torsion_atom_site_label_2
_geom_torsion_atom_site_label_3
_geom_torsion_atom_site_label_4
_geom_torsion
N101 C101 C102 N102 3.3(3)
N101 C101 C102 C103 -174.51(19)
N102 C102 C103 C104 -0.6(2)
C101 C102 C103 C104 177.49(18)
C102 C103 C104 C105 0.7(2)
C103 C104 C105 N102 -0.6(2)
C103 C104 C105 C106 171.12(17)
N102 C105 C106 C119 -42.7(2)
C104 C105 C106 C119 146.58(18)
N102 C105 C106 C107 81.58(19)
C104 C105 C106 C107 -89.2(2)
N102 C105 C106 C118 -167.20(15)
C104 C105 C106 C118 22.1(3)
C105 C106 C107 C108 -61.3(2)
C119 C106 C107 C108 63.8(2)
C118 C106 C107 C108 -178.90(17)
C105 C106 C107 C112 118.65(15)
C119 C106 C107 C112 -116.27(16)
C118 C106 C107 C112 1.05(17)
C112 C107 C108 C109 2.2(3)
C106 C107 C108 C109 -177.83(17)
C107 C108 C109 C110 -1.0(3)
C108 C109 C110 C111 -1.0(3)
C109 C110 C111 C112 1.7(3)
C110 C111 C112 C107 -0.5(3)
C110 C111 C112 C113 179.22(19)
C108 C107 C112 C111 -1.5(3)
C106 C107 C112 C111 178.55(16)
C108 C107 C112 C113 178.72(16)
C106 C107 C112 C113 -1.24(19)
C111 C112 C113 C118 -178.85(18)
C107 C112 C113 C118 0.9(2)
C111 C112 C113 C114 2.0(3)
C107 C112 C113 C114 -178.20(18)
C118 C113 C114 C115 1.2(3)
C112 C113 C114 C115 -179.80(18)
C113 C114 C115 C116 -0.3(3)
C114 C115 C116 C117 -1.0(3)
C115 C116 C117 C118 1.3(3)
C116 C117 C118 C113 -0.3(3)
C116 C117 C118 C106 179.77(17)
C114 C113 C118 C117 -0.9(3)
C112 C113 C118 C117 179.89(16)
C114 C113 C118 C106 179.02(15)
C112 C113 C118 C106 -0.20(19)
C105 C106 C118 C117 62.9(2)
C119 C106 C118 C117 -62.8(2)
C107 C106 C118 C117 179.41(18)
C105 C106 C118 C113 -117.02(16)
C119 C106 C118 C113 117.29(16)
C107 C106 C118 C113 -0.50(18)
C105 C106 C119 N103 112.47(17)
C107 C106 C119 N103 -11.0(2)
C118 C106 C119 N103 -122.59(17)
C105 C106 C119 C120 -72.3(2)
C107 C106 C119 C120 164.18(19)
C118 C106 C119 C120 52.6(2)
N103 C119 C120 C121 0.4(2)
C106 C119 C120 C121 -175.38(17)
C119 C120 C121 C122 -0.1(2)
C120 C121 C122 N103 -0.2(2)
C120 C121 C122 C123 177.03(19)
N103 C122 C123 N104 -7.3(3)
C121 C122 C123 N104 175.8(2)
C129 C124 C125 C126 -0.7(3)
N104 C124 C125 C126 -176.15(18)
C124 C125 C126 C127 0.9(3)
C125 C126 C127 C128 -0.5(3)
C126 C127 C128 C129 -0.2(3)
C127 C128 C129 O101 178.85(18)
C127 C128 C129 C124 0.4(3)
C125 C124 C129 O101 -178.36(16)
N104 C124 C129 O101 -2.8(3)
C125 C124 C129 C128 0.0(3)
N104 C124 C129 C128 175.58(17)
O101 C130 C131 N105 -82.3(2)
N105 C133 C134 O102 73.1(2)
O102 C135 C136 C137 179.39(16)
C140 C135 C136 C137 -2.3(3)
C135 C136 C137 C138 0.6(3)
C136 C137 C138 C139 0.6(3)
C137 C138 C139 C140 -0.2(3)
C138 C139 C140 C135 -1.4(3)
C138 C139 C140 N101 -176.14(17)
O102 C135 C140 C139 -178.85(15)
C136 C135 C140 C139 2.6(3)
O102 C135 C140 N101 -3.8(2)
C136 C135 C140 N101 177.71(16)
N201 C201 C202 N202 -5.0(3)
N201 C201 C202 C203 174.03(19)
N202 C202 C203 C204 0.4(2)
C201 C202 C203 C204 -178.75(19)
C202 C203 C204 C205 -1.0(2)
C203 C204 C205 N202 1.1(2)
C203 C204 C205 C206 -172.66(18)
N202 C205 C206 C219 53.0(2)
C204 C205 C206 C219 -133.7(2)
N202 C205 C206 C218 177.22(15)
C204 C205 C206 C218 -9.6(3)
N202 C205 C206 C207 -71.0(2)
C204 C205 C206 C207 102.3(2)
C219 C206 C207 C208 -59.8(2)
C205 C206 C207 C208 62.8(2)
C218 C206 C207 C208 -178.50(17)
C219 C206 C207 C212 120.21(16)
C205 C206 C207 C212 -117.26(16)
C218 C206 C207 C212 1.49(18)
C212 C207 C208 C209 0.5(3)
C206 C207 C208 C209 -179.50(17)
C207 C208 C209 C210 0.1(3)
C208 C209 C210 C211 -0.4(3)
C209 C210 C211 C212 0.2(3)
C210 C211 C212 C207 0.4(3)
C210 C211 C212 C213 -179.00(18)
C208 C207 C212 C211 -0.8(3)
C206 C207 C212 C211 179.22(16)
C208 C207 C212 C213 178.76(16)
C206 C207 C212 C213 -1.23(19)
C211 C212 C213 C214 -0.1(3)
C207 C212 C213 C214 -179.61(18)
C211 C212 C213 C218 179.88(18)
C207 C212 C213 C218 0.4(2)
C218 C213 C214 C215 -1.1(3)
C212 C213 C214 C215 178.94(18)
C213 C214 C215 C216 -0.3(3)
C214 C215 C216 C217 1.3(3)
C215 C216 C217 C218 -0.9(3)
C216 C217 C218 C213 -0.5(3)
C216 C217 C218 C206 -179.46(17)
C214 C213 C218 C217 1.4(3)
C212 C213 C218 C217 -178.56(16)
C214 C213 C218 C206 -179.39(16)
C212 C213 C218 C206 0.61(19)
C219 C206 C218 C217 58.7(2)
C205 C206 C218 C217 -64.3(2)
C207 C206 C218 C217 177.83(17)
C219 C206 C218 C213 -120.36(16)
C205 C206 C218 C213 116.57(16)
C207 C206 C218 C213 -1.25(18)
C205 C206 C219 N203 -132.49(16)
C218 C206 C219 N203 103.03(19)
C207 C206 C219 N203 -9.3(2)
C205 C206 C219 C220 49.0(3)
C218 C206 C219 C220 -75.5(2)
C207 C206 C219 C220 172.20(19)
N203 C219 C220 C221 -1.7(2)
C206 C219 C220 C221 177.03(18)
C219 C220 C221 C222 1.5(2)
C220 C221 C222 N203 -0.8(2)
C220 C221 C222 C223 173.1(2)
N203 C222 C223 N204 6.6(3)
C221 C222 C223 N204 -166.8(2)
C229 C224 C225 C226 0.3(3)
N204 C224 C225 C226 175.50(18)
C224 C225 C226 C227 -0.6(3)
C225 C226 C227 C228 0.5(3)
C226 C227 C228 C229 0.1(3)
C227 C228 C229 O201 -178.51(17)
C227 C228 C229 C224 -0.4(3)
C225 C224 C229 O201 178.24(17)
N204 C224 C229 O201 2.9(3)
C225 C224 C229 C228 0.3(3)
N204 C224 C229 C228 -175.07(17)
O201 C230 C231 N205 85.2(2)
N205 C233 C234 O202 -71.0(2)
O202 C235 C236 C237 -179.73(17)
C240 C235 C236 C237 1.7(3)
C235 C236 C237 C238 -0.5(3)
C236 C237 C238 C239 -0.6(3)
C237 C238 C239 C240 0.3(3)
C238 C239 C240 C235 0.9(3)
C238 C239 C240 N201 175.08(17)
O202 C235 C240 C239 179.40(15)
C236 C235 C240 C239 -1.9(3)
O202 C235 C240 N201 4.9(2)
C236 C235 C240 N201 -176.44(16)
C102 C101 N101 C140 177.56(16)
C139 C140 N101 C101 -44.8(3)
C135 C140 N101 C101 140.41(17)
C104 C105 N102 C102 0.2(2)
C106 C105 N102 C102 -172.34(15)
C103 C102 N102 C105 0.2(2)
C101 C102 N102 C105 -177.98(16)
C120 C119 N103 C122 -0.5(2)
C106 C119 N103 C122 175.72(15)
C121 C122 N103 C119 0.4(2)
C123 C122 N103 C119 -177.15(15)
C122 C123 N104 C124 175.19(16)
C125 C124 N104 C123 -52.6(2)
C129 C124 N104 C123 131.99(18)
C130 C131 N105 C132 58.6(2)
C130 C131 N105 C133 -179.19(16)
C134 C133 N105 C131 78.4(2)
C134 C133 N105 C132 -157.73(17)
C202 C201 N201 C240 -176.84(16)
C239 C240 N201 C201 36.7(3)
C235 C240 N201 C201 -149.07(17)
C204 C205 N202 C202 -0.9(2)
C206 C205 N202 C202 173.83(15)
C203 C202 N202 C205 0.3(2)
C201 C202 N202 C205 179.55(16)
C220 C219 N203 C222 1.2(2)
C206 C219 N203 C222 -177.66(15)
C221 C222 N203 C219 -0.2(2)
C223 C222 N203 C219 -175.17(16)
C222 C223 N204 C224 -179.81(17)
C225 C224 N204 C223 61.4(3)
C229 C224 N204 C223 -123.4(2)
C230 C231 N205 C233 177.10(18)
C230 C231 N205 C232 -60.6(2)
C234 C233 N205 C231 -76.8(2)
C234 C233 N205 C232 159.82(19)
C128 C129 O101 C130 119.24(19)
C124 C129 O101 C130 -62.3(2)
C131 C130 O101 C129 -170.78(15)
C136 C135 O102 C134 -16.6(2)
C140 C135 O102 C134 164.96(15)
C133 C134 O102 C135 168.16(15)
C228 C229 O201 C230 -124.3(2)
C224 C229 O201 C230 57.7(2)
C231 C230 O201 C229 161.99(17)
C236 C235 O202 C234 19.8(3)
C240 C235 O202 C234 -161.60(17)
C233 C234 O202 C235 -169.35(16)
